data_1543005
loop_
_publ_author_name
'Chang, Meng-Yang'
'Cheng, Yu-Chieh'

_publ_section_title
;
 Synthesis of 1-Aryltetralins and 1-Arylnaphthalenes via (4 + 2)
 Annulation of \b-Ketosulfones with Styryl Bromides.
;
_journal_issue 7
_journal_name_full 'Organic letters'
_journal_page_first 1682
_journal_page_last 1685
_journal_paper_doi 10.1021/acs.orglett.6b00603
_journal_volume 18
_journal_year 2016
_chemical_formula_sum 'C23 H18 Br F O2 S'
_chemical_formula_weight 457.34
_space_group_crystal_system monoclinic
_space_group_IT_number 14
_space_group_name_Hall '-P 2yn'
_space_group_name_H-M_alt 'P 1 21/n 1'
_symmetry_space_group_name_Hall '-P 2yn'
_symmetry_space_group_name_H-M 'P 1 21/n 1'
_atom_sites_solution_hydrogens geom
_audit_creation_method SHELXL-2014/6
_cell_angle_alpha 90
_cell_angle_beta 109.7710(10)
_cell_angle_gamma 90
_cell_formula_units_Z 4
_cell_length_a 9.6011(4)
_cell_length_b 21.5757(8)
_cell_length_c 10.0691(4)
_cell_measurement_reflns_used 5110
_cell_measurement_temperature 296(2)
_cell_measurement_theta_max 25.8684
_cell_measurement_theta_min 2.8612
_cell_volume 1962.86(13)
_computing_cell_refinement 'SAINT V8.34A (Bruker AXS Inc., 2013)'
_computing_data_collection 'APEX2 (Bruker AXS, 2010)'
_computing_data_reduction 'SAINT V8.34A (Bruker AXS Inc., 2013)'
_computing_molecular_graphics 'SHELXTL (Sheldrick, 2008)'
_computing_publication_material SHELXTL
_computing_structure_refinement 'SHELXL-2014/6 (Sheldrick, 2014)'
_diffrn_ambient_temperature 296(2)
_diffrn_detector_area_resol_mean 8.3333
_diffrn_measured_fraction_theta_full 0.997
_diffrn_measured_fraction_theta_max 0.995
_diffrn_measurement_device_type 'Bruker APEX-II CCD'
_diffrn_measurement_method '\f and \w scans'
_diffrn_radiation_type MoK\a
_diffrn_radiation_wavelength 0.71073
_diffrn_reflns_av_R_equivalents 0.0299
_diffrn_reflns_av_unetI/netI 0.0305
_diffrn_reflns_Laue_measured_fraction_full 0.997
_diffrn_reflns_Laue_measured_fraction_max 0.995
_diffrn_reflns_limit_h_max 11
_diffrn_reflns_limit_h_min -12
_diffrn_reflns_limit_k_max 27
_diffrn_reflns_limit_k_min -25
_diffrn_reflns_limit_l_max 12
_diffrn_reflns_limit_l_min -12
_diffrn_reflns_number 16386
_diffrn_reflns_point_group_measured_fraction_full 0.997
_diffrn_reflns_point_group_measured_fraction_max 0.995
_diffrn_reflns_theta_full 25.242
_diffrn_reflns_theta_max 26.460
_diffrn_reflns_theta_min 2.348
_exptl_absorpt_coefficient_mu 2.226
_exptl_absorpt_correction_T_max 0.9485
_exptl_absorpt_correction_T_min 0.8619
_exptl_absorpt_correction_type multi-scan
_exptl_absorpt_process_details 'SADABS V2014/4 (Bruker AXS Inc.)'
_exptl_crystal_colour Colorless
_exptl_crystal_density_diffrn 1.548
_exptl_crystal_density_meas ?
_exptl_crystal_density_method 'not measured'
_exptl_crystal_description Lump
_exptl_crystal_F_000 928
_exptl_crystal_size_max 0.16
_exptl_crystal_size_mid 0.15
_exptl_crystal_size_min 0.13
_refine_diff_density_max 0.438
_refine_diff_density_min -0.417
_refine_diff_density_rms 0.049
_refine_ls_extinction_method none
_refine_ls_goodness_of_fit_ref 1.027
_refine_ls_hydrogen_treatment constr
_refine_ls_matrix_type full
_refine_ls_number_parameters 253
_refine_ls_number_reflns 4020
_refine_ls_number_restraints 0
_refine_ls_restrained_S_all 1.027
_refine_ls_R_factor_all 0.0471
_refine_ls_R_factor_gt 0.0329
_refine_ls_shift/su_max 0.000
_refine_ls_shift/su_mean 0.000
_refine_ls_structure_factor_coef Fsqd
_refine_ls_weighting_details 'w=1/[\s^2^(Fo^2^)+(0.0348P)^2^+0.8794P] where P=(Fo^2^+2Fc^2^)/3'
_refine_ls_weighting_scheme calc
_refine_ls_wR_factor_gt 0.0749
_refine_ls_wR_factor_ref 0.0793
_reflns_Friedel_coverage 0.000
_reflns_number_gt 3202
_reflns_number_total 4020
_reflns_threshold_expression 'I > 2\s(I)'
_cod_data_source_file ol6b00603_si_005.cif
_cod_data_source_block mo_151027_0m
_cod_depositor_comments
;
The following automatic conversions were performed:

'_exptl_crystal_density_meas' value 'not measured' was changed to '?'
- the value is perceived as not measured.

Automatic conversion script
Id: cif_fix_values 4268 2015-11-12 08:31:59Z antanas 
;
_cod_database_code 1543005
_shelx_space_group_comment
;
The symmetry employed for this shelxl refinement is uniquely defined
by the following loop, which should always be used as a source of
symmetry information in preference to the above space-group names.
They are only intended as comments.
;
_shelxl_version_number 2014/6

loop_
_space_group_symop_operation_xyz
'x, y, z'
'-x+1/2, y+1/2, -z+1/2'
'-x, -y, -z'
'x-1/2, -y-1/2, z-1/2'

loop_
_atom_site_label
_atom_site_type_symbol
_atom_site_fract_x
_atom_site_fract_y
_atom_site_fract_z
_atom_site_U_iso_or_equiv
_atom_site_adp_type
_atom_site_occupancy
_atom_site_site_symmetry_order
_atom_site_calc_flag
_atom_site_refinement_flags_posn
_atom_site_refinement_flags_adp
Br1 Br 0.76121(3) -0.07718(2) 0.43642(3) 0.05191(11) Uani 1 1 d . .
S1 S 0.84484(6) 0.10082(3) 0.74966(5) 0.03205(13) Uani 1 1 d . .
F1 F 1.3586(2) -0.05956(11) 0.9719(2) 0.1000(7) Uani 1 1 d . .
O1 O 0.71368(17) 0.06456(8) 0.72745(17) 0.0434(4) Uani 1 1 d . .
O2 O 0.8661(2) 0.15523(8) 0.83646(16) 0.0474(4) Uani 1 1 d . .
C1 C 0.3140(3) 0.13737(13) 0.2631(3) 0.0514(7) Uani 1 1 d . .
H1 H 0.2182 0.1298 0.2026 0.062 Uiso 1 1 calc R U
C2 C 0.4174(3) 0.09091(12) 0.2915(3) 0.0439(6) Uani 1 1 d . .
H9 H 0.3902 0.0521 0.2508 0.053 Uiso 1 1 calc R U
C3 C 0.5633(2) 0.10081(10) 0.3807(2) 0.0326(5) Uani 1 1 d . .
C4 C 0.6742(2) 0.05020(10) 0.4171(2) 0.0318(5) Uani 1 1 d . .
C5 C 0.8338(2) 0.06881(10) 0.4797(2) 0.0327(5) Uani 1 1 d . .
H14 H 0.8701 0.0799 0.4039 0.039 Uiso 1 1 calc R U
H13 H 0.8907 0.0335 0.5288 0.039 Uiso 1 1 calc R U
C6 C 0.8603(2) 0.12317(10) 0.5826(2) 0.0303(5) Uani 1 1 d . .
H2 H 0.9626 0.1368 0.6017 0.036 Uiso 1 1 calc R U
C7 C 1.0001(2) 0.05229(11) 0.8214(2) 0.0344(5) Uani 1 1 d . .
C8 C 0.9821(3) -0.01118(11) 0.8145(2) 0.0426(6) Uani 1 1 d . .
H17 H 0.8884 -0.0283 0.7738 0.051 Uiso 1 1 calc R U
C9 C 1.1042(3) -0.04906(13) 0.8684(3) 0.0556(7) Uani 1 1 d . .
H18 H 1.0941 -0.0919 0.8671 0.067 Uiso 1 1 calc R U
C10 C 1.2386(3) -0.02235(16) 0.9231(3) 0.0612(8) Uani 1 1 d . .
C11 C 0.6024(2) 0.16038(10) 0.4353(2) 0.0319(5) Uani 1 1 d . .
C12 C 0.7601(2) 0.17891(10) 0.5175(2) 0.0324(5) Uani 1 1 d . .
H8 H 0.7575 0.2057 0.5952 0.039 Uiso 1 1 calc R U
C13 C 0.8291(2) 0.21609(10) 0.4265(2) 0.0352(5) Uani 1 1 d . .
C14 C 0.7938(3) 0.20563(13) 0.2833(3) 0.0508(7) Uani 1 1 d . .
H7 H 0.7238 0.1756 0.2394 0.061 Uiso 1 1 calc R U
C15 C 0.8609(3) 0.23911(15) 0.2042(3) 0.0632(8) Uani 1 1 d . .
H6 H 0.8368 0.2310 0.1084 0.076 Uiso 1 1 calc R U
C16 C 0.9625(3) 0.28407(14) 0.2665(3) 0.0606(8) Uani 1 1 d . .
H5 H 1.0062 0.3071 0.2131 0.073 Uiso 1 1 calc R U
C17 C 0.9991(3) 0.29491(14) 0.4079(3) 0.0648(8) Uani 1 1 d . .
H4 H 1.0694 0.3250 0.4509 0.078 Uiso 1 1 calc R U
C18 C 0.9326(3) 0.26150(13) 0.4880(3) 0.0557(7) Uani 1 1 d . .
H3 H 0.9579 0.2697 0.5839 0.067 Uiso 1 1 calc R U
C19 C 0.4943(3) 0.20633(11) 0.4069(2) 0.0403(5) Uani 1 1 d . .
H11 H 0.5199 0.2456 0.4456 0.048 Uiso 1 1 calc R U
C20 C 0.3502(3) 0.19485(12) 0.3228(3) 0.0474(6) Uani 1 1 d . .
H10 H 0.2786 0.2256 0.3067 0.057 Uiso 1 1 calc R U
C21 C 0.6310(3) -0.00858(11) 0.3952(2) 0.0400(5) Uani 1 1 d . .
H12 H 0.5300 -0.0165 0.3571 0.048 Uiso 1 1 calc R U
C22 C 1.1391(3) 0.07851(13) 0.8808(3) 0.0484(6) Uani 1 1 d . .
H16 H 1.1503 0.1213 0.8864 0.058 Uiso 1 1 calc R U
C23 C 1.2606(3) 0.04023(17) 0.9316(3) 0.0626(8) Uani 1 1 d . .
H15 H 1.3552 0.0567 0.9707 0.075 Uiso 1 1 calc R U

loop_
_atom_site_aniso_label
_atom_site_aniso_U_11
_atom_site_aniso_U_22
_atom_site_aniso_U_33
_atom_site_aniso_U_23
_atom_site_aniso_U_13
_atom_site_aniso_U_12
Br1 0.05887(18) 0.03470(15) 0.06663(19) -0.00552(12) 0.02709(14) 0.00387(11)
S1 0.0345(3) 0.0313(3) 0.0297(3) 0.0005(2) 0.0099(2) -0.0007(2)
F1 0.0721(13) 0.1239(17) 0.1059(15) 0.0457(13) 0.0328(11) 0.0591(12)
O1 0.0352(9) 0.0524(10) 0.0433(9) 0.0056(8) 0.0141(7) -0.0056(7)
O2 0.0654(11) 0.0377(9) 0.0384(9) -0.0068(7) 0.0168(8) 0.0039(8)
C1 0.0329(13) 0.0558(16) 0.0573(16) 0.0162(13) 0.0047(11) -0.0037(12)
C2 0.0372(13) 0.0418(14) 0.0461(14) 0.0011(11) 0.0056(11) -0.0068(11)
C3 0.0329(11) 0.0339(12) 0.0315(11) 0.0023(9) 0.0113(9) -0.0008(9)
C4 0.0354(11) 0.0329(11) 0.0296(11) -0.0035(9) 0.0143(9) -0.0015(9)
C5 0.0332(11) 0.0335(12) 0.0319(11) 0.0001(9) 0.0116(9) 0.0019(9)
C6 0.0284(11) 0.0321(11) 0.0307(11) 0.0018(9) 0.0105(9) -0.0018(9)
C7 0.0355(12) 0.0391(12) 0.0268(11) 0.0028(9) 0.0082(9) 0.0028(10)
C8 0.0501(14) 0.0382(13) 0.0390(13) 0.0030(10) 0.0143(11) 0.0039(11)
C9 0.072(2) 0.0474(16) 0.0529(16) 0.0119(13) 0.0280(15) 0.0186(14)
C10 0.0542(18) 0.081(2) 0.0502(16) 0.0225(15) 0.0200(14) 0.0327(16)
C11 0.0333(11) 0.0329(11) 0.0309(11) 0.0043(9) 0.0128(9) 0.0000(9)
C12 0.0360(12) 0.0292(11) 0.0311(11) -0.0008(9) 0.0102(9) -0.0011(9)
C13 0.0354(12) 0.0309(12) 0.0374(12) 0.0056(9) 0.0098(10) -0.0012(9)
C14 0.0511(15) 0.0597(17) 0.0387(14) 0.0044(12) 0.0114(11) -0.0171(13)
C15 0.0647(18) 0.081(2) 0.0444(15) 0.0138(15) 0.0191(14) -0.0157(16)
C16 0.0530(16) 0.0642(19) 0.0665(19) 0.0260(15) 0.0227(14) -0.0085(14)
C17 0.0607(18) 0.0550(17) 0.076(2) 0.0041(15) 0.0193(16) -0.0269(15)
C18 0.0644(18) 0.0508(16) 0.0496(15) -0.0023(12) 0.0164(13) -0.0226(14)
C19 0.0439(13) 0.0333(12) 0.0453(13) 0.0074(10) 0.0171(11) 0.0047(10)
C20 0.0376(13) 0.0488(15) 0.0574(15) 0.0211(13) 0.0184(12) 0.0098(11)
C21 0.0371(13) 0.0385(13) 0.0458(14) -0.0051(10) 0.0159(11) 0.0017(10)
C22 0.0412(14) 0.0536(16) 0.0423(14) 0.0024(12) 0.0036(11) -0.0039(12)
C23 0.0353(14) 0.093(3) 0.0511(17) 0.0079(16) 0.0043(12) 0.0039(15)

loop_
_atom_type_symbol
_atom_type_description
_atom_type_scat_dispersion_real
_atom_type_scat_dispersion_imag
_atom_type_scat_source
C C 0.0033 0.0016 'International Tables Vol C Tables 4.2.6.8 and 6.1.1.4'
H H 0.0000 0.0000 'International Tables Vol C Tables 4.2.6.8 and 6.1.1.4'
O O 0.0106 0.0060 'International Tables Vol C Tables 4.2.6.8 and 6.1.1.4'
F F 0.0171 0.0103 'International Tables Vol C Tables 4.2.6.8 and 6.1.1.4'
S S 0.1246 0.1234 'International Tables Vol C Tables 4.2.6.8 and 6.1.1.4'
Br Br -0.2901 2.4595 'International Tables Vol C Tables 4.2.6.8 and 6.1.1.4'

loop_
_geom_angle_atom_site_label_1
_geom_angle_atom_site_label_2
_geom_angle_atom_site_label_3
_geom_angle
O1 S1 O2 118.51(11)
O1 S1 C7 108.41(11)
O2 S1 C7 108.02(10)
O1 S1 C6 110.18(10)
O2 S1 C6 108.02(10)
C7 S1 C6 102.48(10)
C20 C1 C2 120.8(2)
C20 C1 H1 119.6
C2 C1 H1 119.6
C1 C2 C3 121.2(2)
C1 C2 H9 119.4
C3 C2 H9 119.4
C11 C3 C2 118.0(2)
C11 C3 C4 120.32(19)
C2 C3 C4 121.7(2)
C21 C4 C3 120.3(2)
C21 C4 C5 122.8(2)
C3 C4 C5 116.93(18)
C4 C5 C6 113.71(18)
C4 C5 H14 108.8
C6 C5 H14 108.8
C4 C5 H13 108.8
C6 C5 H13 108.8
H14 C5 H13 107.7
C5 C6 C12 111.97(17)
C5 C6 S1 112.31(15)
C12 C6 S1 111.65(15)
C5 C6 H2 106.8
C12 C6 H2 106.8
S1 C6 H2 106.8
C8 C7 C22 120.9(2)
C8 C7 S1 119.65(18)
C22 C7 S1 119.45(19)
C7 C8 C9 119.5(2)
C7 C8 H17 120.2
C9 C8 H17 120.2
C10 C9 C8 118.4(3)
C10 C9 H18 120.8
C8 C9 H18 120.8
C9 C10 F1 118.3(3)
C9 C10 C23 123.7(3)
F1 C10 C23 118.0(3)
C19 C11 C3 119.4(2)
C19 C11 C12 117.5(2)
C3 C11 C12 122.95(19)
C11 C12 C13 111.58(17)
C11 C12 C6 113.05(17)
C13 C12 C6 109.26(18)
C11 C12 H8 107.6
C13 C12 H8 107.6
C6 C12 H8 107.6
C14 C13 C18 117.9(2)
C14 C13 C12 122.4(2)
C18 C13 C12 119.7(2)
C13 C14 C15 121.1(2)
C13 C14 H7 119.5
C15 C14 H7 119.5
C16 C15 C14 120.3(3)
C16 C15 H6 119.9
C14 C15 H6 119.9
C17 C16 C15 119.4(3)
C17 C16 H5 120.3
C15 C16 H5 120.3
C16 C17 C18 120.6(3)
C16 C17 H4 119.7
C18 C17 H4 119.7
C13 C18 C17 120.7(3)
C13 C18 H3 119.7
C17 C18 H3 119.7
C20 C19 C11 121.4(2)
C20 C19 H11 119.3
C11 C19 H11 119.3
C1 C20 C19 119.0(2)
C1 C20 H10 120.5
C19 C20 H10 120.5
C4 C21 Br1 124.36(18)
C4 C21 H12 117.8
Br1 C21 H12 117.8
C23 C22 C7 119.1(3)
C23 C22 H16 120.5
C7 C22 H16 120.5
C10 C23 C22 118.4(3)
C10 C23 H15 120.8
C22 C23 H15 120.8

loop_
_geom_bond_atom_site_label_1
_geom_bond_atom_site_label_2
_geom_bond_distance
Br1 C21 1.891(2)
S1 O1 1.4343(16)
S1 O2 1.4363(16)
S1 C7 1.764(2)
S1 C6 1.804(2)
F1 C10 1.353(3)
C1 C20 1.371(4)
C1 C2 1.371(4)
C1 H1 0.9300
C2 C3 1.401(3)
C2 H9 0.9300
C3 C11 1.398(3)
C3 C4 1.482(3)
C4 C21 1.329(3)
C4 C5 1.501(3)
C5 C6 1.528(3)
C5 H14 0.9700
C5 H13 0.9700
C6 C12 1.541(3)
C6 H2 0.9800
C7 C8 1.379(3)
C7 C22 1.385(3)
C8 C9 1.381(4)
C8 H17 0.9300
C9 C10 1.349(4)
C9 H18 0.9300
C10 C23 1.365(5)
C11 C19 1.393(3)
C11 C12 1.513(3)
C12 C13 1.528(3)
C12 H8 0.9800
C13 C14 1.383(3)
C13 C18 1.384(3)
C14 C15 1.385(4)
C14 H7 0.9300
C15 C16 1.368(4)
C15 H6 0.9300
C16 C17 1.366(4)
C16 H5 0.9300
C17 C18 1.387(4)
C17 H4 0.9300
C18 H3 0.9300
C19 C20 1.378(3)
C19 H11 0.9300
C20 H10 0.9300
C21 H12 0.9300
C22 C23 1.379(4)
C22 H16 0.9300
C23 H15 0.9300
